data_7119572
loop_
_publ_author_name
'Fauch\'e, K\'evin'
'Nauton, Lionel'
'Jouffret, Laurent'
'Cisnetti, Federico'
'Gautier, Arnaud'

_publ_section_title
;
 A catalytic intramolecular nitrene insertion into a
 copper(i)-N-heterocyclic carbene bond yielding fused nitrogen
 heterocycles.
;
_journal_issue 15
_journal_name_full 'Chemical communications (Cambridge, England)'
_journal_page_first 2402
_journal_page_last 2405
_journal_paper_doi 10.1039/c6cc09160a
_journal_volume 53
_journal_year 2017
_chemical_formula_sum 'C15 H12 N4'
_chemical_formula_weight 248.29
_space_group_crystal_system orthorhombic
_space_group_IT_number 19
_space_group_name_Hall 'P 2ac 2ab'
_space_group_name_H-M_alt 'P 21 21 21'
_symmetry_space_group_name_Hall 'P 2ac 2ab'
_symmetry_space_group_name_H-M 'P 21 21 21'
_atom_sites_solution_hydrogens geom
_audit_creation_method SHELXL-2014/7
_audit_update_record
;
2017-01-27 deposited with the CCDC.
2017-01-31 downloaded from the CCDC.
;
_cell_angle_alpha 90
_cell_angle_beta 90
_cell_angle_gamma 90
_cell_formula_units_Z 4
_cell_length_a 5.8271(7)
_cell_length_b 12.4492(14)
_cell_length_c 16.779(2)
_cell_measurement_reflns_used 9886
_cell_measurement_temperature 100(2)
_cell_measurement_theta_max 31.99
_cell_measurement_theta_min 2.93
_cell_volume 1217.2(2)
_computing_cell_refinement 'Bruker SAINT'
_computing_data_collection 'Bruker APEX2'
_computing_data_reduction 'Bruker SAINT'
_computing_molecular_graphics 'Bruker SHELXTL'
_computing_publication_material 'Bruker SHELXTL'
_computing_structure_refinement 'SHELXL-2014 (Sheldrick 2014)'
_computing_structure_solution 'SHELXS-97 (Sheldrick 2008)'
_diffrn_ambient_temperature 100(2)
_diffrn_measured_fraction_theta_full 0.998
_diffrn_measured_fraction_theta_max 0.976
_diffrn_measurement_device_type 'Bruker APEX-II CCD'
_diffrn_measurement_method '\f and \w scans'
_diffrn_radiation_type MoK\a
_diffrn_radiation_wavelength 0.71073
_diffrn_reflns_av_R_equivalents 0.0376
_diffrn_reflns_av_unetI/netI 0.0179
_diffrn_reflns_Laue_measured_fraction_full 0.998
_diffrn_reflns_Laue_measured_fraction_max 0.976
_diffrn_reflns_limit_h_max 8
_diffrn_reflns_limit_h_min -8
_diffrn_reflns_limit_k_max 19
_diffrn_reflns_limit_k_min -18
_diffrn_reflns_limit_l_max 25
_diffrn_reflns_limit_l_min -25
_diffrn_reflns_number 73330
_diffrn_reflns_point_group_measured_fraction_full 0.999
_diffrn_reflns_point_group_measured_fraction_max 0.964
_diffrn_reflns_theta_full 25.242
_diffrn_reflns_theta_max 33.207
_diffrn_reflns_theta_min 3.273
_diffrn_source molybdene
_exptl_absorpt_coefficient_mu 0.085
_exptl_absorpt_correction_T_max 0.99369
_exptl_absorpt_correction_T_min 0.95928
_exptl_absorpt_correction_type empirical
_exptl_absorpt_process_details 'Bruker (2001). SADABS. Bruker AXS Inc., Madison, Wisconsin, USA.'
_exptl_crystal_colour colorless
_exptl_crystal_density_diffrn 1.355
_exptl_crystal_description platelet
_exptl_crystal_F_000 520
_exptl_crystal_size_max 0.710
_exptl_crystal_size_mid 0.390
_exptl_crystal_size_min 0.140
_refine_diff_density_max 0.328
_refine_diff_density_min -0.268
_refine_diff_density_rms 0.052
_refine_ls_abs_structure_details
;
 Flack x determined using 1739 quotients [(I+)-(I-)]/[(I+)+(I-)]
 (Parsons, Flack and Wagner, Acta Cryst. B69 (2013) 249-259).
;
_refine_ls_abs_structure_Flack 0.2(4)
_refine_ls_extinction_method none
_refine_ls_goodness_of_fit_ref 1.068
_refine_ls_hydrogen_treatment constr
_refine_ls_matrix_type full
_refine_ls_number_parameters 172
_refine_ls_number_reflns 4485
_refine_ls_number_restraints 0
_refine_ls_restrained_S_all 1.068
_refine_ls_R_factor_all 0.0369
_refine_ls_R_factor_gt 0.0339
_refine_ls_shift/su_max 0.001
_refine_ls_shift/su_mean 0.000
_refine_ls_structure_factor_coef Fsqd
_refine_ls_weighting_details 'w=1/[\s^2^(Fo^2^)+(0.0647P)^2^+0.1038P] where P=(Fo^2^+2Fc^2^)/3'
_refine_ls_weighting_scheme calc
_refine_ls_wR_factor_gt 0.0923
_refine_ls_wR_factor_ref 0.0949
_reflns_Friedel_coverage 0.724
_reflns_Friedel_fraction_full 1.000
_reflns_Friedel_fraction_max 0.948
_reflns_number_gt 4255
_reflns_number_total 4485
_reflns_threshold_expression 'I > 2\s(I)'
_cod_data_source_file c6cc09160a2.cif
_cod_data_source_block C15N4H12
_cod_depositor_comments 'Adding full bibliography for 7119572--7119573.cif.'
_cod_database_code 7119572
_shelx_shelxl_version_number 2014/7
_shelx_space_group_comment
;
The symmetry employed for this shelxl refinement is uniquely defined
by the following loop, which should always be used as a source of
symmetry information in preference to the above space-group names.
They are only intended as comments.
;

loop_
_space_group_symop_operation_xyz
'x, y, z'
'x+1/2, -y+1/2, -z'
'-x, y+1/2, -z+1/2'
'-x+1/2, -y, z+1/2'

loop_
_atom_site_label
_atom_site_type_symbol
_atom_site_fract_x
_atom_site_fract_y
_atom_site_fract_z
_atom_site_U_iso_or_equiv
_atom_site_adp_type
_atom_site_occupancy
_atom_site_site_symmetry_order
_atom_site_calc_flag
_atom_site_refinement_flags_posn
_atom_site_refinement_flags_adp
N1 N 0.27520(18) 0.76611(9) 0.85763(6) 0.0175(2) Uani 1 1 d . .
N2 N 0.57938(18) 1.02055(8) 0.88649(6) 0.01486(18) Uani 1 1 d . .
N3 N 0.77460(16) 1.10874(7) 0.97785(6) 0.01171(17) Uani 1 1 d . .
N4 N 0.42878(17) 1.04790(8) 1.02374(6) 0.01419(18) Uani 1 1 d . .
C1 C 0.4956(3) 0.61692(10) 0.90740(8) 0.0224(3) Uani 1 1 d . .
H1 H 0.5062 0.5419 0.9172 0.027 Uiso 1 1 calc R U
C2 C 0.2995(2) 0.66120(10) 0.87382(8) 0.0214(2) Uani 1 1 d . .
H9 H 0.1754 0.6145 0.8616 0.026 Uiso 1 1 calc R U
C3 C 0.45201(19) 0.83061(9) 0.87515(6) 0.01290(19) Uani 1 1 d . .
C4 C 0.4153(2) 0.94701(9) 0.85165(7) 0.0174(2) Uani 1 1 d . .
H10 H 0.4241 0.9528 0.7929 0.021 Uiso 1 1 calc R U
H11 H 0.2589 0.9690 0.8680 0.021 Uiso 1 1 calc R U
C5 C 0.57402(19) 1.05415(9) 0.96365(6) 0.01267(19) Uani 1 1 d . .
C6 C 0.76190(18) 1.14335(8) 1.05647(6) 0.01136(18) Uani 1 1 d . .
C7 C 0.9129(2) 1.19982(9) 1.10466(7) 0.0140(2) Uani 1 1 d . .
H4 H 1.0569 1.2244 1.0854 0.017 Uiso 1 1 calc R U
C8 C 0.8427(2) 1.21876(10) 1.18273(7) 0.0170(2) Uani 1 1 d . .
H2 H 0.9407 1.2574 1.2178 0.020 Uiso 1 1 calc R U
C9 C 0.6297(2) 1.18173(10) 1.21055(7) 0.0173(2) Uani 1 1 d . .
H3 H 0.5862 1.1964 1.2640 0.021 Uiso 1 1 calc R U
C10 C 0.4810(2) 1.12419(10) 1.16197(7) 0.0159(2) Uani 1 1 d . .
H12 H 0.3382 1.0990 1.1819 0.019 Uiso 1 1 calc R U
C11 C 0.54603(19) 1.10419(9) 1.08311(6) 0.01267(19) Uani 1 1 d . .
C12 C 0.7871(2) 1.05477(9) 0.85354(7) 0.0169(2) Uani 1 1 d . .
H6 H 0.8359 1.0414 0.8004 0.020 Uiso 1 1 calc R U
C13 C 0.9083(2) 1.10995(9) 0.90903(7) 0.0151(2) Uani 1 1 d . .
H5 H 1.0543 1.1427 0.9024 0.018 Uiso 1 1 calc R U
C14 C 0.6755(2) 0.68507(10) 0.92623(8) 0.0191(2) Uani 1 1 d . .
H7 H 0.8114 0.6578 0.9501 0.023 Uiso 1 1 calc R U
C15 C 0.6541(2) 0.79415(9) 0.90974(7) 0.0148(2) Uani 1 1 d . .
H8 H 0.7751 0.8426 0.9219 0.018 Uiso 1 1 calc R U

loop_
_atom_site_aniso_label
_atom_site_aniso_U_11
_atom_site_aniso_U_22
_atom_site_aniso_U_33
_atom_site_aniso_U_23
_atom_site_aniso_U_13
_atom_site_aniso_U_12
N1 0.0149(4) 0.0196(4) 0.0182(4) -0.0035(4) -0.0003(3) -0.0028(4)
N2 0.0163(4) 0.0134(4) 0.0149(4) -0.0019(3) 0.0004(3) -0.0003(3)
N3 0.0112(4) 0.0103(4) 0.0136(4) 0.0002(3) 0.0020(3) -0.0004(3)
N4 0.0122(4) 0.0144(4) 0.0160(4) 0.0010(3) 0.0002(3) -0.0023(3)
C1 0.0276(6) 0.0141(5) 0.0255(6) 0.0032(4) 0.0073(5) -0.0008(5)
C2 0.0207(6) 0.0195(5) 0.0240(6) -0.0031(4) 0.0039(5) -0.0070(5)
C3 0.0129(4) 0.0134(4) 0.0124(4) -0.0021(3) -0.0007(4) 0.0014(4)
C4 0.0183(5) 0.0137(4) 0.0203(5) -0.0029(4) -0.0076(4) 0.0025(4)
C5 0.0131(4) 0.0097(4) 0.0152(4) 0.0005(3) -0.0008(4) -0.0006(4)
C6 0.0107(4) 0.0101(4) 0.0133(4) 0.0014(3) 0.0005(3) 0.0003(3)
C7 0.0124(4) 0.0126(4) 0.0169(5) 0.0023(3) -0.0022(4) -0.0008(4)
C8 0.0178(5) 0.0178(5) 0.0153(5) 0.0010(4) -0.0047(4) 0.0006(4)
C9 0.0190(5) 0.0206(5) 0.0124(4) 0.0017(4) -0.0013(4) 0.0035(4)
C10 0.0142(5) 0.0196(5) 0.0139(4) 0.0036(4) 0.0019(4) 0.0010(4)
C11 0.0111(4) 0.0124(4) 0.0145(4) 0.0024(3) 0.0002(3) -0.0003(4)
C12 0.0191(5) 0.0155(5) 0.0161(5) 0.0000(4) 0.0037(4) 0.0024(4)
C13 0.0152(5) 0.0139(4) 0.0163(4) 0.0013(4) 0.0052(4) 0.0016(4)
C14 0.0204(5) 0.0169(5) 0.0199(5) 0.0039(4) 0.0020(4) 0.0038(4)
C15 0.0132(5) 0.0149(5) 0.0162(4) -0.0004(4) -0.0016(4) 0.0009(4)

loop_
_atom_type_symbol
_atom_type_description
_atom_type_scat_dispersion_real
_atom_type_scat_dispersion_imag
_atom_type_scat_source
C C 0.0033 0.0016 'International Tables Vol C Tables 4.2.6.8 and 6.1.1.4'
H H 0.0000 0.0000 'International Tables Vol C Tables 4.2.6.8 and 6.1.1.4'
N N 0.0061 0.0033 'International Tables Vol C Tables 4.2.6.8 and 6.1.1.4'

loop_
_geom_angle_atom_site_label_1
_geom_angle_atom_site_label_2
_geom_angle_atom_site_label_3
_geom_angle
C3 N1 C2 117.27(11)
C5 N2 C12 107.61(10)
C5 N2 C4 124.30(10)
C12 N2 C4 127.27(10)
C5 N3 C6 105.84(9)
C5 N3 C13 109.73(9)
C6 N3 C13 144.42(10)
C5 N4 C11 101.64(9)
C14 C1 C2 118.18(12)
C14 C1 H1 120.9
C2 C1 H1 120.9
N1 C2 C1 123.76(12)
N1 C2 H9 118.1
C1 C2 H9 118.1
N1 C3 C15 123.23(11)
N1 C3 C4 114.03(10)
C15 C3 C4 122.71(10)
N2 C4 C3 113.96(9)
N2 C4 H10 108.8
C3 C4 H10 108.8
N2 C4 H11 108.8
C3 C4 H11 108.8
H10 C4 H11 107.7
N4 C5 N2 136.38(11)
N4 C5 N3 116.29(10)
N2 C5 N3 107.32(10)
C7 C6 N3 132.62(10)
C7 C6 C11 123.51(10)
N3 C6 C11 103.85(9)
C6 C7 C8 116.65(11)
C6 C7 H4 121.7
C8 C7 H4 121.7
C7 C8 C9 121.11(11)
C7 C8 H2 119.4
C9 C8 H2 119.4
C10 C9 C8 121.73(11)
C10 C9 H3 119.1
C8 C9 H3 119.1
C9 C10 C11 118.56(11)
C9 C10 H12 120.7
C11 C10 H12 120.7
N4 C11 C10 129.17(11)
N4 C11 C6 112.38(9)
C10 C11 C6 118.44(10)
C13 C12 N2 109.51(10)
C13 C12 H6 125.2
N2 C12 H6 125.2
C12 C13 N3 105.82(10)
C12 C13 H5 127.1
N3 C13 H5 127.1
C1 C14 C15 118.99(12)
C1 C14 H7 120.5
C15 C14 H7 120.5
C3 C15 C14 118.55(11)
C3 C15 H8 120.7
C14 C15 H8 120.7

loop_
_geom_bond_atom_site_label_1
_geom_bond_atom_site_label_2
_geom_bond_distance
N1 C3 1.3390(15)
N1 C2 1.3414(18)
N2 C5 1.3609(14)
N2 C12 1.3974(16)
N2 C4 1.4472(15)
N3 C5 1.3729(14)
N3 C6 1.3897(14)
N3 C13 1.3930(14)
N4 C5 1.3188(15)
N4 C11 1.3966(15)
C1 C14 1.385(2)
C1 C2 1.388(2)
C1 H1 0.9500
C2 H9 0.9500
C3 C15 1.3890(16)
C3 C4 1.5169(16)
C4 H10 0.9900
C4 H11 0.9900
C6 C7 1.3864(15)
C6 C11 1.4212(15)
C7 C8 1.3923(16)
C7 H4 0.9500
C8 C9 1.4038(18)
C8 H2 0.9500
C9 C10 1.3888(17)
C9 H3 0.9500
C10 C11 1.3987(15)
C10 H12 0.9500
C12 C13 1.3555(17)
C12 H6 0.9500
C13 H5 0.9500
C14 C15 1.3915(17)
C14 H7 0.9500
C15 H8 0.9500

loop_
_geom_torsion_atom_site_label_1
_geom_torsion_atom_site_label_2
_geom_torsion_atom_site_label_3
_geom_torsion_atom_site_label_4
_geom_torsion
C3 N1 C2 C1 0.08(19)
C14 C1 C2 N1 0.9(2)
C2 N1 C3 C15 -0.92(17)
C2 N1 C3 C4 177.38(11)
C5 N2 C4 C3 -76.27(14)
C12 N2 C4 C3 92.04(14)
N1 C3 C4 N2 166.39(10)
C15 C3 C4 N2 -15.30(16)
C11 N4 C5 N2 -178.86(13)
C11 N4 C5 N3 0.11(12)
C12 N2 C5 N4 179.38(13)
C4 N2 C5 N4 -10.4(2)
C12 N2 C5 N3 0.35(12)
C4 N2 C5 N3 170.61(10)
C6 N3 C5 N4 -0.21(13)
C13 N3 C5 N4 -179.15(10)
C6 N3 C5 N2 179.04(9)
C13 N3 C5 N2 0.10(12)
C5 N3 C6 C7 178.47(12)
C13 N3 C6 C7 -3.2(2)
C5 N3 C6 C11 0.21(11)
C13 N3 C6 C11 178.49(14)
N3 C6 C7 C8 -178.69(11)
C11 C6 C7 C8 -0.71(16)
C6 C7 C8 C9 0.23(17)
C7 C8 C9 C10 0.49(18)
C8 C9 C10 C11 -0.73(17)
C5 N4 C11 C10 -178.95(12)
C5 N4 C11 C6 0.04(12)
C9 C10 C11 N4 179.19(11)
C9 C10 C11 C6 0.26(16)
C7 C6 C11 N4 -178.63(10)
N3 C6 C11 N4 -0.16(12)
C7 C6 C11 C10 0.48(16)
N3 C6 C11 C10 178.95(10)
C5 N2 C12 C13 -0.69(13)
C4 N2 C12 C13 -170.58(11)
N2 C12 C13 N3 0.74(13)
C5 N3 C13 C12 -0.52(13)
C6 N3 C13 C12 -178.77(14)
C2 C1 C14 C15 -0.99(19)
N1 C3 C15 C14 0.77(17)
C4 C3 C15 C14 -177.39(11)
C1 C14 C15 C3 0.23(18)
